data_1567071
loop_
_publ_author_name
'Liu, Teng'
'Ni, Shaofei'
'Guo, Wusheng'

_publ_section_title
;
 Practical asymmetric amine nucleophilic approach for the modular
 construction of protected \a-quaternary amino acids
;
_journal_name_full 'Chemical Science'
_journal_paper_doi 10.1039/D2SC02318K
_journal_year 2022
_chemical_absolute_configuration ad
_chemical_formula_moiety 'C17 H15 N O2'
_chemical_formula_sum 'C17 H15 N O2'
_chemical_formula_weight 265.30
_space_group_crystal_system monoclinic
_space_group_IT_number 4
_space_group_name_Hall 'P 2yb'
_space_group_name_H-M_alt 'P 1 21 1'
_atom_sites_solution_hydrogens mixed
_atom_sites_solution_primary dual
_audit_creation_date 2021-03-11
_audit_creation_method
;
Olex2 1.3-alpha
(compiled 2020.09.11 svn.r3730fd0d for OlexSys, GUI svn.r6159)
;
_audit_update_record
;
2021-06-28 deposited with the CCDC.	2022-05-16 downloaded from the CCDC.
;
_cell_angle_alpha 90
_cell_angle_beta 90.6825(8)
_cell_angle_gamma 90
_cell_formula_units_Z 8
_cell_length_a 9.65133(9)
_cell_length_b 11.74209(11)
_cell_length_c 25.3227(2)
_cell_measurement_reflns_used 20682
_cell_measurement_temperature 149.99(10)
_cell_measurement_theta_max 73.7260
_cell_measurement_theta_min 3.4560
_cell_volume 2869.54(4)
_computing_cell_refinement 'CrysAlisPro 1.171.38.43f (Rigaku OD, 2015)'
_computing_data_collection 'CrysAlisPro 1.171.38.43f (Rigaku OD, 2015)'
_computing_data_reduction 'CrysAlisPro 1.171.38.43f (Rigaku OD, 2015)'
_computing_molecular_graphics 'Olex2 1.3-alpha (Dolomanov et al., 2009)'
_computing_publication_material 'Olex2 1.3-alpha (Dolomanov et al., 2009)'
_computing_structure_refinement 'SHELXL 2018/3 (Sheldrick, 2015)'
_computing_structure_solution 'SHELXT  (Sheldrick, 2015)'
_diffrn_ambient_environment N~2~
_diffrn_ambient_temperature 149.99(10)
_diffrn_detector 'CCD plate'
_diffrn_detector_area_resol_mean 5.2684
_diffrn_detector_type AtlasS2
_diffrn_measured_fraction_theta_full 0.995
_diffrn_measured_fraction_theta_max 0.979
_diffrn_measurement_details
;
List of Runs (angles in degrees, time in seconds):

  # Type    Start    End  Width  t~exp~   \w     \q     \k     \f   Frames
#--------------------------------------------------------------------------
  1  \w   -115.00 -16.00   1.00    1.00    --  -40.73 -38.00-150.00   99
  2  \w   -117.00  -8.00   1.00    1.00    --  -40.73 -77.00 120.00  109
  3  \w   -117.00  -8.00   1.00    1.00    --  -40.73 -77.00 -90.00  109
  4  \w   -115.00 -16.00   1.00    1.00    --  -40.73 -38.00 150.00   99
  5  \w   -117.00  -8.00   1.00    1.00    --  -40.73 -77.00 -30.00  109
  6  \w   -117.00  -8.00   1.00    1.00    --  -40.73 -77.00  30.00  109
  7  \w   -115.00 -16.00   1.00    1.00    --  -40.73 -38.00 -30.00   99
  8  \w    -34.00  65.00   1.00    1.00    --   40.73 -38.00-120.00   99
  9  \w      4.00  78.00   1.00    1.35    --   40.73-102.00-127.00   74
 10  \w     63.00  91.00   1.00    1.35    --  107.58 -94.00 -60.00   28
 11  \w    114.00 140.00   1.00    1.35    --  107.58  61.00-120.00   26
 12  \w     76.00 101.00   1.00    1.35    --  107.58  77.00   0.00   25
 13  \w     78.00 104.00   1.00    1.35    --  107.58  61.00 -60.00   26
 14  \w     35.00 113.00   1.00    1.35    --  107.58 -45.00-150.00   78
 15  \w     78.00 104.00   1.00    1.35    --  107.58  61.00-120.00   26
 16  \w     75.00 101.00   1.00    1.35    --  107.58  77.00 -60.00   26
 17  \w    151.00 177.00   1.00    1.35    --  107.58  77.00 -30.00   26
 18  \w     75.00 101.00   1.00    1.35    --  107.58  77.00-150.00   26
 19  \w     75.00 101.00   1.00    1.35    --  107.58  77.00 -30.00   26
 20  \w    136.00 178.00   1.00    1.35    --  107.58  61.00   0.00   42
 21  \w     79.00 106.00   1.00    1.35    --  107.58  61.00 -30.00   27
 22  \w     82.00 163.00   1.00    1.35    --  107.58  45.00 -90.00   81
 23  \w     78.00 105.00   1.00    1.35    --  107.58  61.00 -90.00   27
 24  \w     75.00 101.00   1.00    1.35    --  107.58  77.00 -90.00   26
 25  \w     82.00 112.00   1.00    1.35    --  107.58  45.00 -30.00   30
 26  \w     83.00 134.00   1.00    1.35    --  107.58  45.00   0.00   51
 27  \w     82.00 129.00   1.00    1.35    --  107.58  45.00-120.00   47
 28  \w     85.00 176.00   1.00    1.35    --  107.58  45.00 -60.00   91
 29  \w     75.00 101.00   1.00    1.35    --  107.58  77.00-120.00   26
 30  \w     78.00 104.00   1.00    1.35    --  107.58  61.00   0.00   26
 31  \w     25.00  92.00   1.00    1.35    --  107.58 -94.00   0.00   67
 32  \w     19.00 128.00   1.00    1.35    --  107.58   0.00-180.00  109
;
_diffrn_measurement_device 'four-circle diffractometer'
_diffrn_measurement_device_type 'SuperNova, Dual, Cu at zero, AtlasS2'
_diffrn_measurement_method '\w scans'
_diffrn_orient_matrix_type 'CrysAlisPro convention (1999,Acta A55,543-557)'
_diffrn_orient_matrix_UB_11 -0.1532376000
_diffrn_orient_matrix_UB_12 0.0235804000
_diffrn_orient_matrix_UB_13 -0.0138367000
_diffrn_orient_matrix_UB_21 -0.0409431000
_diffrn_orient_matrix_UB_22 -0.0326687000
_diffrn_orient_matrix_UB_23 0.0566174000
_diffrn_orient_matrix_UB_31 0.0182101000
_diffrn_orient_matrix_UB_32 0.1248947000
_diffrn_orient_matrix_UB_33 0.0173746000
_diffrn_radiation_monochromator mirror
_diffrn_radiation_probe x-ray
_diffrn_radiation_type 'Cu K\a'
_diffrn_radiation_wavelength 1.54184
_diffrn_reflns_av_R_equivalents 0.0236
_diffrn_reflns_av_unetI/netI 0.0235
_diffrn_reflns_Laue_measured_fraction_full 0.995
_diffrn_reflns_Laue_measured_fraction_max 0.979
_diffrn_reflns_limit_h_max 11
_diffrn_reflns_limit_h_min -11
_diffrn_reflns_limit_k_max 14
_diffrn_reflns_limit_k_min -13
_diffrn_reflns_limit_l_max 31
_diffrn_reflns_limit_l_min -30
_diffrn_reflns_number 30634
_diffrn_reflns_point_group_measured_fraction_full 0.943
_diffrn_reflns_point_group_measured_fraction_max 0.917
_diffrn_reflns_theta_full 67.684
_diffrn_reflns_theta_max 73.894
_diffrn_reflns_theta_min 3.491
_diffrn_source 'micro-focus sealed X-ray tube'
_diffrn_source_type 'SuperNova (Cu) X-ray Source'
_exptl_absorpt_coefficient_mu 0.647
_exptl_absorpt_correction_T_max 1.00000
_exptl_absorpt_correction_T_min 0.89519
_exptl_absorpt_correction_type multi-scan
_exptl_absorpt_process_details
;
CrysAlisPro 1.171.38.43f (Rigaku Oxford Diffraction, 2015)
Empirical absorption correction using spherical harmonics,
 implemented in SCALE3 ABSPACK scaling algorithm.
;
_exptl_crystal_colour colourless
_exptl_crystal_colour_primary colourless
_exptl_crystal_density_diffrn 1.228
_exptl_crystal_description block
_exptl_crystal_F_000 1120
_exptl_crystal_size_max 0.13
_exptl_crystal_size_mid 0.1
_exptl_crystal_size_min 0.08
_refine_diff_density_max 0.195
_refine_diff_density_min -0.217
_refine_diff_density_rms 0.041
_refine_ls_abs_structure_details
;
 Flack x determined using 4292 quotients [(I+)-(I-)]/[(I+)+(I-)]
 (Parsons, Flack and Wagner, Acta Cryst. B69 (2013) 249-259).
;
_refine_ls_abs_structure_Flack 0.08(6)
_refine_ls_extinction_method none
_refine_ls_goodness_of_fit_ref 1.046
_refine_ls_hydrogen_treatment mixed
_refine_ls_matrix_type full
_refine_ls_number_parameters 741
_refine_ls_number_reflns 10645
_refine_ls_number_restraints 1
_refine_ls_restrained_S_all 1.046
_refine_ls_R_factor_all 0.0348
_refine_ls_R_factor_gt 0.0333
_refine_ls_shift/su_max 0.001
_refine_ls_shift/su_mean 0.000
_refine_ls_structure_factor_coef Fsqd
_refine_ls_weighting_details 'w=1/[\s^2^(Fo^2^)+(0.0500P)^2^+0.2540P] where P=(Fo^2^+2Fc^2^)/3'
_refine_ls_weighting_scheme calc
_refine_ls_wR_factor_gt 0.0838
_refine_ls_wR_factor_ref 0.0853
_reflns_Friedel_coverage 0.782
_reflns_Friedel_fraction_full 0.885
_reflns_Friedel_fraction_max 0.848
_reflns_number_gt 10229
_reflns_number_total 10645
_reflns_threshold_expression 'I > 2\s(I)'
_cod_data_source_file d2sc02318k2.cif
_cod_data_source_block 9761
_cod_database_code 1567071
_shelx_shelxl_version_number 2018/3
_shelx_space_group_comment
;
The symmetry employed for this shelxl refinement is uniquely defined
by the following loop, which should always be used as a source of
symmetry information in preference to the above space-group names.
They are only intended as comments.
;
_reflns_odcompleteness_completeness 99.58
_reflns_odcompleteness_iscentric 1
_reflns_odcompleteness_theta 66.97
_olex2_refinement_description
;
1. Fixed Uiso
 At 1.2 times of:
  All C(H) groups
 At 1.5 times of:
  All C(H,H,H) groups
2.a Aromatic/amide H refined with riding coordinates:
 C2(H2), C3(H3), C4(H4), C5(H5), C6(H6), C13(H13), C14(H14), C15(H15),
 C16(H16), C17(H17), C19(H19), C20(H20), C21(H21), C22(H22), C23(H23), C30(H30),
  C31(H31), C32(H32), C33(H33), C34(H34), C36(H36), C37(H37), C38(H38),
 C39(H39), C40(H40), C47(H47), C48(H48), C49(H49), C50(H50), C51(H51), C53(H53),
  C54(H54), C55(H55), C56(H56), C57(H57), C64(H64), C65(H65), C66(H66),
 C67(H67), C68(H68)
2.b Idealised Me refined as rotating group:
 C11(H11A,H11B,H11C), C26(H26A,H26B,H26C), C45(H45A,H45B,H45C), C62(H62A,H62B,
 H62C)
2.c :
 C9(H9), C28(H28), C43(H43), C60(H60)
;
_olex2_submission_special_instructions 'No special instructions were received'
_oxdiff_exptl_absorpt_empirical_details
;
Empirical correction (ABSPACK) includes:
- Absorption correction using spherical harmonics
- Frame scaling
;
_oxdiff_exptl_absorpt_empirical_full_max 1.230
_oxdiff_exptl_absorpt_empirical_full_min 0.777

loop_
_space_group_symop_operation_xyz
'x, y, z'
'-x, y+1/2, -z'

loop_
_atom_site_label
_atom_site_type_symbol
_atom_site_fract_x
_atom_site_fract_y
_atom_site_fract_z
_atom_site_U_iso_or_equiv
_atom_site_adp_type
_atom_site_occupancy
_atom_site_site_symmetry_order
_atom_site_calc_flag
_atom_site_refinement_flags_posn
_atom_site_refinement_flags_adp
_atom_site_refinement_flags_occupancy
_atom_site_disorder_assembly
_atom_site_disorder_group
O1 O 0.44242(13) 0.46943(12) 1.04486(5) 0.0309(3) Uani 1 1 d . . . . .
O2 O 0.63194(14) 0.39039(13) 1.08085(5) 0.0341(3) Uani 1 1 d . . . . .
N1 N 0.80291(15) 0.53147(14) 1.03483(6) 0.0258(3) Uani 1 1 d . . . . .
H1 H 0.812(2) 0.491(2) 1.0623(10) 0.037(6) Uiso 1 1 d . . . . .
C1 C 0.63311(18) 0.51589(16) 0.96046(7) 0.0231(3) Uani 1 1 d . . . . .
C2 C 0.7250(2) 0.44416(17) 0.93461(7) 0.0279(4) Uani 1 1 d . . . . .
H2 H 0.804317 0.418243 0.952004 0.033 Uiso 1 1 calc R U . . .
C3 C 0.6979(2) 0.41125(19) 0.88261(8) 0.0375(5) Uani 1 1 d . . . . .
H3 H 0.760151 0.364430 0.865156 0.045 Uiso 1 1 calc R U . . .
C4 C 0.5788(3) 0.4479(2) 0.85687(8) 0.0421(5) Uani 1 1 d . . . . .
H4 H 0.560150 0.424465 0.822441 0.051 Uiso 1 1 calc R U . . .
C5 C 0.4877(2) 0.5194(2) 0.88237(8) 0.0390(5) Uani 1 1 d . . . . .
H5 H 0.407875 0.544295 0.864964 0.047 Uiso 1 1 calc R U . . .
C6 C 0.5148(2) 0.55451(17) 0.93403(8) 0.0304(4) Uani 1 1 d . . . . .
H6 H 0.453983 0.603662 0.950835 0.036 Uiso 1 1 calc R U . . .
C7 C 0.65969(17) 0.54660(15) 1.01904(7) 0.0219(3) Uani 1 1 d . . . . .
C8 C 0.60812(19) 0.66198(16) 1.03130(7) 0.0249(4) Uani 1 1 d . . . . .
C9 C 0.5718(2) 0.75491(19) 1.04268(8) 0.0364(5) Uani 1 1 d . . . . .
H9 H 0.543205 0.827974 1.051635 0.044 Uiso 1 1 calc R U . . .
C10 C 0.57779(18) 0.45956(16) 1.05261(7) 0.0232(4) Uani 1 1 d . . . . .
C11 C 0.3594(2) 0.38974(19) 1.07468(8) 0.0344(4) Uani 1 1 d . . . . .
H11A H 0.263431 0.399082 1.065188 0.052 Uiso 1 1 calc R U . . .
H11B H 0.371732 0.404044 1.111764 0.052 Uiso 1 1 calc R U . . .
H11C H 0.387910 0.313337 1.066832 0.052 Uiso 1 1 calc R U . . .
C12 C 0.91273(18) 0.59554(16) 1.01621(7) 0.0233(3) Uani 1 1 d . . . . .
C13 C 1.04400(19) 0.57747(17) 1.03870(7) 0.0283(4) Uani 1 1 d . . . . .
H13 H 1.054812 0.525051 1.065974 0.034 Uiso 1 1 calc R U . . .
C14 C 1.1581(2) 0.63703(19) 1.02069(9) 0.0350(4) Uani 1 1 d . . . . .
H14 H 1.244708 0.624256 1.036049 0.042 Uiso 1 1 calc R U . . .
C15 C 1.1445(2) 0.71562(18) 0.97991(8) 0.0337(4) Uani 1 1 d . . . . .
H15 H 1.221173 0.755295 0.967789 0.040 Uiso 1 1 calc R U . . .
C16 C 1.0147(2) 0.73375(17) 0.95770(8) 0.0310(4) Uani 1 1 d . . . . .
H16 H 1.004606 0.786154 0.930391 0.037 Uiso 1 1 calc R U . . .
C17 C 0.8991(2) 0.67505(16) 0.97546(7) 0.0263(4) Uani 1 1 d . . . . .
H17 H 0.812595 0.688755 0.960171 0.032 Uiso 1 1 calc R U . . .
O3 O -0.09414(18) 0.44691(15) 0.15440(7) 0.0499(4) Uani 1 1 d . . . . .
O4 O -0.11949(16) 0.29384(14) 0.20672(6) 0.0383(3) Uani 1 1 d . . . . .
N2 N 0.1537(2) 0.49581(16) 0.19333(7) 0.0389(4) Uani 1 1 d . . . . .
H2A H 0.110(3) 0.528(3) 0.1698(12) 0.056(9) Uiso 1 1 d . . . . .
C18 C 0.2942(3) 0.52199(18) 0.19689(7) 0.0363(5) Uani 1 1 d . . . . .
C19 C 0.3881(2) 0.4600(2) 0.22745(8) 0.0389(5) Uani 1 1 d . . . . .
H19 H 0.357594 0.398409 0.247270 0.047 Uiso 1 1 calc R U . . .
C20 C 0.5270(3) 0.4897(2) 0.22844(9) 0.0492(6) Uani 1 1 d . . . . .
H20 H 0.589135 0.446894 0.248596 0.059 Uiso 1 1 calc R U . . .
C21 C 0.5750(3) 0.5818(3) 0.19997(11) 0.0612(8) Uani 1 1 d . . . . .
H21 H 0.668370 0.601273 0.201025 0.073 Uiso 1 1 calc R U . . .
C22 C 0.4823(3) 0.6443(2) 0.17005(10) 0.0605(8) Uani 1 1 d . . . . .
H22 H 0.513706 0.706452 0.150831 0.073 Uiso 1 1 calc R U . . .
C23 C 0.3429(3) 0.6158(2) 0.16819(8) 0.0480(6) Uani 1 1 d . . . . .
H23 H 0.281553 0.658975 0.147872 0.058 Uiso 1 1 calc R U . . .
C24 C 0.0962(2) 0.38943(17) 0.21172(7) 0.0305(4) Uani 1 1 d . . . . .
C25 C -0.0514(2) 0.38236(18) 0.18784(7) 0.0330(4) Uani 1 1 d . . . . .
C26 C -0.2511(2) 0.2659(2) 0.18172(9) 0.0413(5) Uani 1 1 d . . . . .
H26A H -0.234898 0.228055 0.148752 0.062 Uiso 1 1 calc R U . . .
H26B H -0.302828 0.334464 0.175421 0.062 Uiso 1 1 calc R U . . .
H26C H -0.302753 0.216529 0.204438 0.062 Uiso 1 1 calc R U . . .
C27 C 0.1681(2) 0.28893(19) 0.18974(8) 0.0340(4) Uani 1 1 d . . . . .
C28 C 0.2203(3) 0.2089(2) 0.16978(10) 0.0459(5) Uani 1 1 d . . . . .
H28 H 0.261289 0.145905 0.154092 0.055 Uiso 1 1 calc R U . . .
C29 C 0.0894(2) 0.38668(18) 0.27248(7) 0.0306(4) Uani 1 1 d . . . . .
C30 C 0.1166(2) 0.2874(2) 0.30058(8) 0.0350(4) Uani 1 1 d . . . . .
H30 H 0.139010 0.220752 0.282753 0.042 Uiso 1 1 calc R U . . .
C31 C 0.1103(2) 0.2878(3) 0.35543(9) 0.0460(6) Uani 1 1 d . . . . .
H31 H 0.129660 0.221548 0.374233 0.055 Uiso 1 1 calc R U . . .
C32 C 0.0759(3) 0.3851(3) 0.38187(9) 0.0545(7) Uani 1 1 d . . . . .
H32 H 0.071224 0.384598 0.418527 0.065 Uiso 1 1 calc R U . . .
C33 C 0.0482(3) 0.4838(3) 0.35442(10) 0.0557(7) Uani 1 1 d . . . . .
H33 H 0.024740 0.549744 0.372606 0.067 Uiso 1 1 calc R U . . .
C34 C 0.0551(3) 0.4854(2) 0.29934(9) 0.0439(5) Uani 1 1 d . . . . .
H34 H 0.036837 0.552275 0.280827 0.053 Uiso 1 1 calc R U . . .
O5 O -0.17169(18) 0.48069(16) 0.70189(10) 0.0656(6) Uani 1 1 d . . . . .
O6 O -0.14690(16) 0.29670(14) 0.72119(6) 0.0394(3) Uani 1 1 d . . . . .
N3 N 0.09562(18) 0.52392(15) 0.71098(7) 0.0345(4) Uani 1 1 d . . . . .
H3A H 0.036(3) 0.561(2) 0.6950(11) 0.048(8) Uiso 1 1 d . . . . .
C35 C 0.2315(2) 0.56143(17) 0.70596(7) 0.0277(4) Uani 1 1 d . . . . .
C36 C 0.2553(2) 0.65959(19) 0.67667(8) 0.0352(4) Uani 1 1 d . . . . .
H36 H 0.180921 0.698676 0.661646 0.042 Uiso 1 1 calc R U . . .
C37 C 0.3886(3) 0.6996(2) 0.66970(10) 0.0464(6) Uani 1 1 d . . . . .
H37 H 0.402997 0.764669 0.649557 0.056 Uiso 1 1 calc R U . . .
C38 C 0.5006(2) 0.6441(2) 0.69229(10) 0.0451(5) Uani 1 1 d . . . . .
H38 H 0.590126 0.670981 0.687434 0.054 Uiso 1 1 calc R U . . .
C39 C 0.4773(2) 0.5482(2) 0.72212(8) 0.0391(5) Uani 1 1 d . . . . .
H39 H 0.552201 0.510761 0.737739 0.047 Uiso 1 1 calc R U . . .
C40 C 0.3444(2) 0.50603(19) 0.72941(8) 0.0339(4) Uani 1 1 d . . . . .
H40 H 0.330747 0.441240 0.749820 0.041 Uiso 1 1 calc R U . . .
C41 C 0.0555(2) 0.41053(16) 0.72694(7) 0.0286(4) Uani 1 1 d . . . . .
C42 C 0.1276(2) 0.32181(18) 0.69580(8) 0.0356(5) Uani 1 1 d . . . . .
C43 C 0.1840(3) 0.2519(2) 0.67017(10) 0.0493(6) Uani 1 1 d . . . . .
H43 H 0.228378 0.196984 0.650026 0.059 Uiso 1 1 calc R U . . .
C44 C -0.1016(2) 0.40139(18) 0.71454(8) 0.0332(4) Uani 1 1 d . . . . .
C45 C -0.2924(2) 0.2767(2) 0.71010(9) 0.0443(5) Uani 1 1 d . . . . .
H45A H -0.316380 0.308297 0.676247 0.066 Uiso 1 1 calc R U . . .
H45B H -0.347174 0.312212 0.736866 0.066 Uiso 1 1 calc R U . . .
H45C H -0.310106 0.196218 0.709830 0.066 Uiso 1 1 calc R U . . .
C46 C 0.07415(19) 0.39089(17) 0.78699(7) 0.0273(4) Uani 1 1 d . . . . .
C47 C 0.0609(2) 0.48190(18) 0.82135(8) 0.0341(4) Uani 1 1 d . . . . .
H47 H 0.043635 0.554497 0.808139 0.041 Uiso 1 1 calc R U . . .
C48 C 0.0733(2) 0.4650(2) 0.87562(9) 0.0418(5) Uani 1 1 d . . . . .
H48 H 0.064582 0.526406 0.898533 0.050 Uiso 1 1 calc R U . . .
C49 C 0.0984(2) 0.3574(2) 0.89558(8) 0.0429(5) Uani 1 1 d . . . . .
H49 H 0.106959 0.346298 0.931835 0.051 Uiso 1 1 calc R U . . .
C50 C 0.1108(3) 0.2664(2) 0.86143(9) 0.0431(5) Uani 1 1 d . . . . .
H50 H 0.127835 0.193952 0.874805 0.052 Uiso 1 1 calc R U . . .
C51 C 0.0981(2) 0.28234(19) 0.80727(8) 0.0350(4) Uani 1 1 d . . . . .
H51 H 0.105656 0.220513 0.784536 0.042 Uiso 1 1 calc R U . . .
O7 O 0.64423(15) 0.42474(14) 0.58896(6) 0.0404(4) Uani 1 1 d . . . . .
O8 O 0.45106(14) 0.50501(13) 0.55668(6) 0.0345(3) Uani 1 1 d . . . . .
N4 N 0.80975(17) 0.56074(16) 0.53806(7) 0.0320(4) Uani 1 1 d . . . . .
H4A H 0.822(2) 0.517(2) 0.5643(10) 0.037(6) Uiso 1 1 d . . . . .
C52 C 0.9195(2) 0.62809(17) 0.52095(8) 0.0302(4) Uani 1 1 d . . . . .
C53 C 0.9065(2) 0.70868(19) 0.48076(8) 0.0348(4) Uani 1 1 d . . . . .
H53 H 0.820370 0.722465 0.465180 0.042 Uiso 1 1 calc R U . . .
C54 C 1.0221(2) 0.7684(2) 0.46400(9) 0.0411(5) Uani 1 1 d . . . . .
H54 H 1.012766 0.821241 0.436848 0.049 Uiso 1 1 calc R U . . .
C55 C 1.1508(2) 0.7504(2) 0.48700(11) 0.0471(6) Uani 1 1 d . . . . .
H55 H 1.228027 0.789949 0.475192 0.057 Uiso 1 1 calc R U . . .
C56 C 1.1631(2) 0.6725(2) 0.52803(11) 0.0483(6) Uani 1 1 d . . . . .
H56 H 1.248689 0.661275 0.544473 0.058 Uiso 1 1 calc R U . . .
C57 C 1.0492(2) 0.6113(2) 0.54468(9) 0.0385(5) Uani 1 1 d . . . . .
H57 H 1.059149 0.558584 0.571882 0.046 Uiso 1 1 calc R U . . .
C58 C 0.66464(19) 0.58355(16) 0.52811(7) 0.0253(4) Uani 1 1 d . . . . .
C59 C 0.6242(2) 0.69959(17) 0.54510(8) 0.0298(4) Uani 1 1 d . . . . .
C60 C 0.5969(2) 0.7941(2) 0.55700(9) 0.0428(5) Uani 1 1 d . . . . .
H60 H 0.575451 0.868596 0.566377 0.051 Uiso 1 1 calc R U . . .
C61 C 0.5868(2) 0.49493(17) 0.56218(7) 0.0270(4) Uani 1 1 d . . . . .
C62 C 0.3690(2) 0.4238(2) 0.58587(9) 0.0385(5) Uani 1 1 d . . . . .
H62A H 0.273359 0.431003 0.575604 0.058 Uiso 1 1 calc R U . . .
H62B H 0.378904 0.438447 0.623016 0.058 Uiso 1 1 calc R U . . .
H62C H 0.400444 0.347977 0.578333 0.058 Uiso 1 1 calc R U . . .
C63 C 0.6213(2) 0.56553(17) 0.46998(7) 0.0283(4) Uani 1 1 d . . . . .
C64 C 0.7030(2) 0.5014(2) 0.43642(8) 0.0387(5) Uani 1 1 d . . . . .
H64 H 0.784557 0.467873 0.448649 0.046 Uiso 1 1 calc R U . . .
C65 C 0.6600(3) 0.4883(2) 0.38363(9) 0.0558(8) Uani 1 1 d . . . . .
H65 H 0.715125 0.447704 0.360363 0.067 Uiso 1 1 calc R U . . .
C66 C 0.5368(3) 0.5348(3) 0.36590(9) 0.0602(8) Uani 1 1 d . . . . .
H66 H 0.508881 0.524552 0.330950 0.072 Uiso 1 1 calc R U . . .
C67 C 0.4554(3) 0.5960(2) 0.39953(9) 0.0526(7) Uani 1 1 d . . . . .
H67 H 0.371399 0.625913 0.387654 0.063 Uiso 1 1 calc R U . . .
C68 C 0.4984(2) 0.6133(2) 0.45117(8) 0.0381(5) Uani 1 1 d . . . . .
H68 H 0.444564 0.657231 0.473565 0.046 Uiso 1 1 calc R U . . .

loop_
_atom_site_aniso_label
_atom_site_aniso_U_11
_atom_site_aniso_U_22
_atom_site_aniso_U_33
_atom_site_aniso_U_23
_atom_site_aniso_U_13
_atom_site_aniso_U_12
O1 0.0226(6) 0.0310(8) 0.0392(7) 0.0090(6) 0.0042(5) -0.0005(5)
O2 0.0320(7) 0.0368(8) 0.0335(7) 0.0144(6) -0.0002(6) 0.0033(6)
N1 0.0214(8) 0.0295(9) 0.0264(8) 0.0079(6) -0.0030(6) 0.0006(6)
C1 0.0254(9) 0.0214(9) 0.0224(8) 0.0030(6) 0.0000(6) -0.0031(6)
C2 0.0320(10) 0.0247(10) 0.0269(9) -0.0010(7) 0.0032(7) -0.0016(7)
C3 0.0529(13) 0.0323(12) 0.0275(10) -0.0043(8) 0.0098(9) -0.0072(9)
C4 0.0619(15) 0.0425(13) 0.0218(9) 0.0019(8) -0.0043(9) -0.0142(11)
C5 0.0456(13) 0.0404(13) 0.0308(10) 0.0088(9) -0.0140(9) -0.0068(9)
C6 0.0316(10) 0.0285(10) 0.0309(10) 0.0053(8) -0.0039(7) -0.0013(8)
C7 0.0201(8) 0.0229(9) 0.0225(8) 0.0023(6) -0.0003(6) 0.0019(6)
C8 0.0252(9) 0.0255(10) 0.0240(8) 0.0008(7) 0.0013(7) 0.0018(7)
C9 0.0475(12) 0.0315(12) 0.0302(10) -0.0004(8) 0.0050(8) 0.0074(9)
C10 0.0241(9) 0.0245(9) 0.0209(8) -0.0019(7) 0.0021(6) 0.0005(7)
C11 0.0297(10) 0.0308(11) 0.0428(11) 0.0001(9) 0.0124(8) -0.0061(8)
C12 0.0229(9) 0.0218(9) 0.0253(8) -0.0019(7) 0.0017(6) 0.0002(6)
C13 0.0259(9) 0.0289(11) 0.0300(9) 0.0024(7) -0.0015(7) 0.0026(7)
C14 0.0247(10) 0.0361(12) 0.0442(11) -0.0022(9) -0.0010(8) -0.0001(8)
C15 0.0296(10) 0.0296(11) 0.0421(11) -0.0025(8) 0.0064(8) -0.0062(8)
C16 0.0381(11) 0.0227(10) 0.0323(10) 0.0011(7) 0.0039(8) -0.0028(8)
C17 0.0269(9) 0.0243(10) 0.0277(9) 0.0010(7) -0.0004(7) 0.0019(7)
O3 0.0576(10) 0.0420(10) 0.0496(9) 0.0188(8) -0.0161(8) -0.0011(8)
O4 0.0414(8) 0.0367(8) 0.0363(8) 0.0111(6) -0.0109(6) -0.0051(7)
N2 0.0564(12) 0.0259(10) 0.0342(9) 0.0109(7) -0.0085(8) -0.0061(8)
C18 0.0602(14) 0.0274(11) 0.0213(9) -0.0034(7) 0.0039(8) -0.0111(9)
C19 0.0496(13) 0.0420(13) 0.0253(9) -0.0031(8) 0.0067(8) -0.0116(10)
C20 0.0507(14) 0.0609(17) 0.0362(11) -0.0127(11) 0.0114(10) -0.0125(12)
C21 0.0646(18) 0.0630(19) 0.0567(16) -0.0183(14) 0.0277(14) -0.0289(15)
C22 0.093(2) 0.0427(15) 0.0461(14) -0.0103(12) 0.0325(14) -0.0286(15)
C23 0.0861(19) 0.0301(13) 0.0282(10) -0.0018(8) 0.0125(11) -0.0154(12)
C24 0.0430(11) 0.0225(10) 0.0260(9) 0.0052(7) -0.0021(8) -0.0010(8)
C25 0.0456(12) 0.0265(10) 0.0267(9) 0.0024(7) -0.0032(8) 0.0031(8)
C26 0.0415(12) 0.0430(14) 0.0391(11) 0.0069(9) -0.0090(9) -0.0030(10)
C27 0.0421(11) 0.0314(11) 0.0287(9) 0.0044(8) 0.0014(8) -0.0036(9)
C28 0.0556(15) 0.0335(13) 0.0490(13) -0.0052(10) 0.0105(11) 0.0010(10)
C29 0.0319(10) 0.0340(11) 0.0259(9) 0.0037(8) -0.0027(7) 0.0005(8)
C30 0.0318(10) 0.0393(12) 0.0338(10) 0.0098(9) -0.0013(8) -0.0010(9)
C31 0.0365(12) 0.0676(17) 0.0337(11) 0.0190(11) -0.0034(9) -0.0029(11)
C32 0.0432(13) 0.094(2) 0.0262(10) 0.0059(12) -0.0004(9) 0.0030(13)
C33 0.0535(15) 0.075(2) 0.0383(12) -0.0163(12) 0.0007(10) 0.0115(13)
C34 0.0531(14) 0.0438(14) 0.0346(11) -0.0030(9) -0.0014(9) 0.0112(11)
O5 0.0395(10) 0.0349(10) 0.1216(17) 0.0163(10) -0.0276(10) -0.0021(7)
O6 0.0374(8) 0.0332(8) 0.0474(9) 0.0063(7) -0.0068(6) -0.0067(6)
N3 0.0293(9) 0.0278(10) 0.0464(10) 0.0131(7) -0.0033(7) 0.0027(7)
C35 0.0314(10) 0.0264(10) 0.0254(9) 0.0006(7) 0.0008(7) 0.0016(7)
C36 0.0374(11) 0.0312(11) 0.0370(10) 0.0090(8) -0.0016(8) 0.0027(9)
C37 0.0450(13) 0.0372(13) 0.0572(14) 0.0165(10) 0.0063(10) -0.0034(10)
C38 0.0334(12) 0.0507(15) 0.0514(13) 0.0082(11) 0.0041(10) -0.0041(10)
C39 0.0311(11) 0.0499(14) 0.0364(11) 0.0076(9) 0.0000(8) 0.0043(9)
C40 0.0331(11) 0.0384(12) 0.0302(9) 0.0084(8) 0.0009(8) 0.0045(8)
C41 0.0304(10) 0.0240(10) 0.0314(9) 0.0028(7) -0.0004(7) 0.0030(7)
C42 0.0444(12) 0.0318(12) 0.0307(10) 0.0027(8) 0.0039(9) 0.0022(9)
C43 0.0658(16) 0.0392(14) 0.0433(13) -0.0034(10) 0.0164(11) 0.0057(11)
C44 0.0363(11) 0.0274(11) 0.0356(10) 0.0011(8) -0.0059(8) -0.0017(8)
C45 0.0435(13) 0.0434(14) 0.0457(12) 0.0044(10) -0.0112(10) -0.0136(10)
C46 0.0247(9) 0.0271(10) 0.0301(9) 0.0017(7) 0.0003(7) 0.0022(7)
C47 0.0333(10) 0.0286(11) 0.0403(11) -0.0032(8) 0.0040(8) 0.0015(8)
C48 0.0405(12) 0.0497(14) 0.0352(11) -0.0127(10) 0.0050(9) 0.0001(10)
C49 0.0426(13) 0.0579(16) 0.0282(10) 0.0015(10) 0.0027(9) 0.0043(11)
C50 0.0508(13) 0.0421(14) 0.0364(11) 0.0101(9) 0.0021(9) 0.0086(10)
C51 0.0427(11) 0.0290(11) 0.0332(10) 0.0015(8) 0.0017(8) 0.0075(9)
O7 0.0381(8) 0.0454(9) 0.0378(8) 0.0169(7) 0.0029(6) 0.0077(7)
O8 0.0276(7) 0.0361(8) 0.0398(8) 0.0105(6) 0.0023(6) -0.0011(6)
N4 0.0266(9) 0.0320(10) 0.0374(9) 0.0097(7) -0.0019(7) 0.0022(7)
C52 0.0292(10) 0.0271(10) 0.0342(10) -0.0035(8) 0.0014(8) 0.0018(7)
C53 0.0351(11) 0.0295(11) 0.0396(11) 0.0024(8) -0.0031(8) -0.0004(8)
C54 0.0428(12) 0.0305(12) 0.0499(13) 0.0055(9) 0.0028(9) -0.0039(9)
C55 0.0334(12) 0.0395(14) 0.0686(16) 0.0087(11) 0.0087(10) -0.0029(9)
C56 0.0282(11) 0.0486(15) 0.0681(16) 0.0090(12) -0.0005(10) 0.0024(10)
C57 0.0298(11) 0.0396(13) 0.0460(12) 0.0067(9) 0.0009(9) 0.0046(9)
C58 0.0246(9) 0.0254(10) 0.0260(9) 0.0004(7) 0.0007(7) 0.0023(7)
C59 0.0316(10) 0.0288(11) 0.0290(9) -0.0015(8) -0.0009(7) 0.0020(8)
C60 0.0491(13) 0.0322(12) 0.0470(12) -0.0060(10) 0.0042(10) 0.0038(10)
C61 0.0319(10) 0.0277(10) 0.0214(8) -0.0023(7) 0.0031(7) 0.0031(7)
C62 0.0379(11) 0.0357(12) 0.0421(11) 0.0064(9) 0.0104(9) -0.0044(9)
C63 0.0352(10) 0.0254(10) 0.0243(9) 0.0018(7) 0.0016(7) -0.0050(7)
C64 0.0454(12) 0.0351(12) 0.0359(10) -0.0080(9) 0.0126(9) -0.0126(9)
C65 0.0787(19) 0.0531(16) 0.0362(12) -0.0147(11) 0.0234(12) -0.0308(14)
C66 0.089(2) 0.0656(19) 0.0260(11) 0.0063(11) -0.0073(12) -0.0342(16)
C67 0.0685(17) 0.0538(16) 0.0349(12) 0.0121(11) -0.0174(11) -0.0136(13)
C68 0.0438(12) 0.0369(13) 0.0334(10) 0.0066(8) -0.0068(9) -0.0022(9)

loop_
_atom_type_symbol
_atom_type_description
_atom_type_scat_dispersion_real
_atom_type_scat_dispersion_imag
_atom_type_scat_source
C C 0.0181 0.0091 'International Tables Vol C Tables 4.2.6.8 and 6.1.1.4'
H H 0.0000 0.0000 'International Tables Vol C Tables 4.2.6.8 and 6.1.1.4'
N N 0.0311 0.0180 'International Tables Vol C Tables 4.2.6.8 and 6.1.1.4'
O O 0.0492 0.0322 'International Tables Vol C Tables 4.2.6.8 and 6.1.1.4'

loop_
_geom_angle_atom_site_label_1
_geom_angle_atom_site_label_2
_geom_angle_atom_site_label_3
_geom_angle
_geom_angle_site_symmetry_1
_geom_angle_site_symmetry_3
_geom_angle_publ_flag
C10 O1 C11 114.64(15) . . ?
C7 N1 H1 112.5(16) . . ?
C12 N1 H1 120.9(17) . . ?
C12 N1 C7 124.86(15) . . ?
C2 C1 C6 119.61(17) . . ?
C2 C1 C7 119.56(16) . . ?
C6 C1 C7 120.75(16) . . ?
C1 C2 H2 120.0 . . ?
C1 C2 C3 119.91(19) . . ?
C3 C2 H2 120.0 . . ?
C2 C3 H3 119.9 . . ?
C4 C3 C2 120.3(2) . . ?
C4 C3 H3 119.9 . . ?
C3 C4 H4 120.0 . . ?
C5 C4 C3 119.93(19) . . ?
C5 C4 H4 120.0 . . ?
C4 C5 H5 119.8 . . ?
C4 C5 C6 120.3(2) . . ?
C6 C5 H5 119.8 . . ?
C1 C6 C5 119.9(2) . . ?
C1 C6 H6 120.0 . . ?
C5 C6 H6 120.0 . . ?
N1 C7 C1 112.60(14) . . ?
N1 C7 C8 112.21(15) . . ?
N1 C7 C10 105.02(14) . . ?
C1 C7 C10 107.00(14) . . ?
C8 C7 C1 111.30(14) . . ?
C8 C7 C10 108.29(14) . . ?
C9 C8 C7 177.0(2) . . ?
C8 C9 H9 180.0 . . ?
O1 C10 C7 111.67(14) . . ?
O2 C10 O1 124.80(17) . . ?
O2 C10 C7 123.51(16) . . ?
O1 C11 H11A 109.5 . . ?
O1 C11 H11B 109.5 . . ?
O1 C11 H11C 109.5 . . ?
H11A C11 H11B 109.5 . . ?
H11A C11 H11C 109.5 . . ?
H11B C11 H11C 109.5 . . ?
N1 C12 C13 118.12(16) . . ?
N1 C12 C17 123.24(16) . . ?
C17 C12 C13 118.63(17) . . ?
C12 C13 H13 119.7 . . ?
C14 C13 C12 120.57(18) . . ?
C14 C13 H13 119.7 . . ?
C13 C14 H14 119.6 . . ?
C13 C14 C15 120.72(19) . . ?
C15 C14 H14 119.6 . . ?
C14 C15 H15 120.6 . . ?
C16 C15 C14 118.79(18) . . ?
C16 C15 H15 120.6 . . ?
C15 C16 H16 119.4 . . ?
C15 C16 C17 121.22(19) . . ?
C17 C16 H16 119.4 . . ?
C12 C17 H17 120.0 . . ?
C16 C17 C12 120.08(18) . . ?
C16 C17 H17 120.0 . . ?
C25 O4 C26 117.18(16) . . ?
C18 N2 H2A 116(2) . . ?
C18 N2 C24 123.18(18) . . ?
C24 N2 H2A 116(2) . . ?
N2 C18 C23 118.1(2) . . ?
C19 C18 N2 123.25(19) . . ?
C19 C18 C23 118.6(2) . . ?
C18 C19 H19 119.9 . . ?
C20 C19 C18 120.2(2) . . ?
C20 C19 H19 119.9 . . ?
C19 C20 H20 119.4 . . ?
C21 C20 C19 121.2(3) . . ?
C21 C20 H20 119.4 . . ?
C20 C21 H21 120.5 . . ?
C22 C21 C20 119.0(3) . . ?
C22 C21 H21 120.5 . . ?
C21 C22 H22 119.5 . . ?
C21 C22 C23 120.9(2) . . ?
C23 C22 H22 119.5 . . ?
C18 C23 H23 119.9 . . ?
C22 C23 C18 120.2(3) . . ?
C22 C23 H23 119.9 . . ?
N2 C24 C25 106.05(16) . . ?
N2 C24 C27 112.55(17) . . ?
N2 C24 C29 111.15(17) . . ?
C27 C24 C25 104.15(17) . . ?
C27 C24 C29 112.60(16) . . ?
C29 C24 C25 109.88(16) . . ?
O3 C25 O4 125.5(2) . . ?
O3 C25 C24 123.2(2) . . ?
O4 C25 C24 111.17(16) . . ?
O4 C26 H26A 109.5 . . ?
O4 C26 H26B 109.5 . . ?
O4 C26 H26C 109.5 . . ?
H26A C26 H26B 109.5 . . ?
H26A C26 H26C 109.5 . . ?
H26B C26 H26C 109.5 . . ?
C28 C27 C24 176.2(2) . . ?
C27 C28 H28 180.0 . . ?
C30 C29 C24 121.26(19) . . ?
C34 C29 C24 119.05(18) . . ?
C34 C29 C30 119.69(18) . . ?
C29 C30 H30 120.1 . . ?
C29 C30 C31 119.9(2) . . ?
C31 C30 H30 120.1 . . ?
C30 C31 H31 119.8 . . ?
C32 C31 C30 120.4(2) . . ?
C32 C31 H31 119.8 . . ?
C31 C32 H32 119.9 . . ?
C31 C32 C33 120.2(2) . . ?
C33 C32 H32 119.9 . . ?
C32 C33 H33 119.9 . . ?
C32 C33 C34 120.3(3) . . ?
C34 C33 H33 119.9 . . ?
C29 C34 C33 119.5(2) . . ?
C29 C34 H34 120.2 . . ?
C33 C34 H34 120.2 . . ?
C44 O6 C45 116.72(18) . . ?
C35 N3 H3A 116(2) . . ?
C35 N3 C41 124.98(17) . . ?
C41 N3 H3A 116(2) . . ?
N3 C35 C40 123.08(18) . . ?
C36 C35 N3 118.23(17) . . ?
C36 C35 C40 118.69(19) . . ?
C35 C36 H36 119.7 . . ?
C37 C36 C35 120.6(2) . . ?
C37 C36 H36 119.7 . . ?
C36 C37 H37 119.6 . . ?
C38 C37 C36 120.7(2) . . ?
C38 C37 H37 119.6 . . ?
C37 C38 H38 120.6 . . ?
C39 C38 C37 118.8(2) . . ?
C39 C38 H38 120.6 . . ?
C38 C39 H39 119.3 . . ?
C38 C39 C40 121.4(2) . . ?
C40 C39 H39 119.3 . . ?
C35 C40 H40 120.2 . . ?
C39 C40 C35 119.7(2) . . ?
C39 C40 H40 120.2 . . ?
N3 C41 C42 111.65(17) . . ?
N3 C41 C44 105.79(15) . . ?
N3 C41 C46 112.57(16) . . ?
C42 C41 C44 107.92(17) . . ?
C42 C41 C46 111.58(16) . . ?
C46 C41 C44 106.94(15) . . ?
C43 C42 C41 178.8(2) . . ?
C42 C43 H43 180.0 . . ?
O5 C44 O6 125.1(2) . . ?
O5 C44 C41 123.46(19) . . ?
O6 C44 C41 111.39(17) . . ?
O6 C45 H45A 109.5 . . ?
O6 C45 H45B 109.5 . . ?
O6 C45 H45C 109.5 . . ?
H45A C45 H45B 109.5 . . ?
H45A C45 H45C 109.5 . . ?
H45B C45 H45C 109.5 . . ?
C47 C46 C41 119.48(18) . . ?
C47 C46 C51 119.39(18) . . ?
C51 C46 C41 121.07(18) . . ?
C46 C47 H47 119.9 . . ?
C46 C47 C48 120.2(2) . . ?
C48 C47 H47 119.9 . . ?
C47 C48 H48 119.9 . . ?
C49 C48 C47 120.3(2) . . ?
C49 C48 H48 119.9 . . ?
C48 C49 H49 120.2 . . ?
C50 C49 C48 119.6(2) . . ?
C50 C49 H49 120.2 . . ?
C49 C50 H50 119.7 . . ?
C49 C50 C51 120.5(2) . . ?
C51 C50 H50 119.7 . . ?
C46 C51 H51 120.0 . . ?
C50 C51 C46 120.0(2) . . ?
C50 C51 H51 120.0 . . ?
C61 O8 C62 115.76(16) . . ?
C52 N4 H4A 119.2(17) . . ?
C52 N4 C58 125.36(17) . . ?
C58 N4 H4A 112.0(16) . . ?
N4 C52 C57 117.81(19) . . ?
C53 C52 N4 123.32(18) . . ?
C53 C52 C57 118.85(19) . . ?
C52 C53 H53 120.0 . . ?
C54 C53 C52 120.0(2) . . ?
C54 C53 H53 120.0 . . ?
C53 C54 H54 119.5 . . ?
C55 C54 C53 121.1(2) . . ?
C55 C54 H54 119.5 . . ?
C54 C55 H55 120.5 . . ?
C54 C55 C56 118.9(2) . . ?
C56 C55 H55 120.5 . . ?
C55 C56 H56 119.7 . . ?
C57 C56 C55 120.6(2) . . ?
C57 C56 H56 119.7 . . ?
C52 C57 H57 119.8 . . ?
C56 C57 C52 120.5(2) . . ?
C56 C57 H57 119.8 . . ?
N4 C58 C59 112.19(17) . . ?
N4 C58 C61 104.66(15) . . ?
N4 C58 C63 113.11(15) . . ?
C59 C58 C61 108.93(15) . . ?
C59 C58 C63 109.53(16) . . ?
C63 C58 C61 108.16(15) . . ?
C60 C59 C58 176.7(2) . . ?
C59 C60 H60 180.0 . . ?
O7 C61 O8 124.90(18) . . ?
O7 C61 C58 123.54(18) . . ?
O8 C61 C58 111.54(15) . . ?
O8 C62 H62A 109.5 . . ?
O8 C62 H62B 109.5 . . ?
O8 C62 H62C 109.5 . . ?
H62A C62 H62B 109.5 . . ?
H62A C62 H62C 109.5 . . ?
H62B C62 H62C 109.5 . . ?
C64 C63 C58 120.69(19) . . ?
C64 C63 C68 119.80(19) . . ?
C68 C63 C58 119.51(18) . . ?
C63 C64 H64 120.7 . . ?
C63 C64 C65 118.6(2) . . ?
C65 C64 H64 120.7 . . ?
C64 C65 H65 119.6 . . ?
C66 C65 C64 120.7(2) . . ?
C66 C65 H65 119.6 . . ?
C65 C66 H66 119.8 . . ?
C67 C66 C65 120.3(2) . . ?
C67 C66 H66 119.8 . . ?
C66 C67 H67 120.1 . . ?
C66 C67 C68 119.8(3) . . ?
C68 C67 H67 120.1 . . ?
C63 C68 H68 119.7 . . ?
C67 C68 C63 120.7(2) . . ?
C67 C68 H68 119.7 . . ?

loop_
_geom_bond_atom_site_label_1
_geom_bond_atom_site_label_2
_geom_bond_distance
_geom_bond_site_symmetry_2
_geom_bond_publ_flag
O1 C10 1.324(2) . ?
O1 C11 1.450(2) . ?
O2 C10 1.198(2) . ?
N1 H1 0.85(3) . ?
N1 C7 1.445(2) . ?
N1 C12 1.387(2) . ?
C1 C2 1.392(3) . ?
C1 C6 1.392(3) . ?
C1 C7 1.545(2) . ?
C2 H2 0.9300 . ?
C2 C3 1.394(3) . ?
C3 H3 0.9300 . ?
C3 C4 1.383(3) . ?
C4 H4 0.9300 . ?
C4 C5 1.382(3) . ?
C5 H5 0.9300 . ?
C5 C6 1.393(3) . ?
C6 H6 0.9300 . ?
C7 C8 1.478(3) . ?
C7 C10 1.552(2) . ?
C8 C9 1.183(3) . ?
C9 H9 0.9300 . ?
C11 H11A 0.9600 . ?
C11 H11B 0.9600 . ?
C11 H11C 0.9600 . ?
C12 C13 1.399(3) . ?
C12 C17 1.397(3) . ?
C13 H13 0.9300 . ?
C13 C14 1.386(3) . ?
C14 H14 0.9300 . ?
C14 C15 1.390(3) . ?
C15 H15 0.9300 . ?
C15 C16 1.383(3) . ?
C16 H16 0.9300 . ?
C16 C17 1.391(3) . ?
C17 H17 0.9300 . ?
O3 C25 1.206(2) . ?
O4 C25 1.322(3) . ?
O4 C26 1.450(3) . ?
N2 H2A 0.82(3) . ?
N2 C18 1.392(3) . ?
N2 C24 1.446(3) . ?
C18 C19 1.391(3) . ?
C18 C23 1.404(3) . ?
C19 H19 0.9300 . ?
C19 C20 1.385(3) . ?
C20 H20 0.9300 . ?
C20 C21 1.383(4) . ?
C21 H21 0.9300 . ?
C21 C22 1.377(5) . ?
C22 H22 0.9300 . ?
C22 C23 1.387(4) . ?
C23 H23 0.9300 . ?
C24 C25 1.543(3) . ?
C24 C27 1.481(3) . ?
C24 C29 1.541(3) . ?
C26 H26A 0.9600 . ?
C26 H26B 0.9600 . ?
C26 H26C 0.9600 . ?
C27 C28 1.183(3) . ?
C28 H28 0.9300 . ?
C29 C30 1.389(3) . ?
C29 C34 1.386(3) . ?
C30 H30 0.9300 . ?
C30 C31 1.391(3) . ?
C31 H31 0.9300 . ?
C31 C32 1.367(4) . ?
C32 H32 0.9300 . ?
C32 C33 1.376(4) . ?
C33 H33 0.9300 . ?
C33 C34 1.397(3) . ?
C34 H34 0.9300 . ?
O5 C44 1.192(3) . ?
O6 C44 1.316(3) . ?
O6 C45 1.448(3) . ?
N3 H3A 0.82(3) . ?
N3 C35 1.391(3) . ?
N3 C41 1.446(3) . ?
C35 C36 1.391(3) . ?
C35 C40 1.395(3) . ?
C36 H36 0.9300 . ?
C36 C37 1.383(3) . ?
C37 H37 0.9300 . ?
C37 C38 1.380(3) . ?
C38 H38 0.9300 . ?
C38 C39 1.376(3) . ?
C39 H39 0.9300 . ?
C39 C40 1.389(3) . ?
C40 H40 0.9300 . ?
C41 C42 1.485(3) . ?
C41 C44 1.548(3) . ?
C41 C46 1.546(3) . ?
C42 C43 1.183(3) . ?
C43 H43 0.9300 . ?
C45 H45A 0.9600 . ?
C45 H45B 0.9600 . ?
C45 H45C 0.9600 . ?
C46 C47 1.385(3) . ?
C46 C51 1.393(3) . ?
C47 H47 0.9300 . ?
C47 C48 1.392(3) . ?
C48 H48 0.9300 . ?
C48 C49 1.381(4) . ?
C49 H49 0.9300 . ?
C49 C50 1.380(3) . ?
C50 H50 0.9300 . ?
C50 C51 1.388(3) . ?
C51 H51 0.9300 . ?
O7 C61 1.199(2) . ?
O8 C61 1.322(2) . ?
O8 C62 1.448(2) . ?
N4 H4A 0.85(3) . ?
N4 C52 1.395(3) . ?
N4 C58 1.445(2) . ?
C52 C53 1.394(3) . ?
C52 C57 1.396(3) . ?
C53 H53 0.9300 . ?
C53 C54 1.388(3) . ?
C54 H54 0.9300 . ?
C54 C55 1.382(3) . ?
C55 H55 0.9300 . ?
C55 C56 1.389(3) . ?
C56 H56 0.9300 . ?
C56 C57 1.383(3) . ?
C57 H57 0.9300 . ?
C58 C59 1.483(3) . ?
C58 C61 1.551(3) . ?
C58 C63 1.540(2) . ?
C59 C60 1.181(3) . ?
C60 H60 0.9300 . ?
C62 H62A 0.9600 . ?
C62 H62B 0.9600 . ?
C62 H62C 0.9600 . ?
C63 C64 1.388(3) . ?
C63 C68 1.392(3) . ?
C64 H64 0.9300 . ?
C64 C65 1.404(3) . ?
C65 H65 0.9300 . ?
C65 C66 1.378(4) . ?
C66 H66 0.9300 . ?
C66 C67 1.370(4) . ?
C67 H67 0.9300 . ?
C67 C68 1.382(3) . ?
C68 H68 0.9300 . ?

loop_
_geom_torsion_atom_site_label_1
_geom_torsion_atom_site_label_2
_geom_torsion_atom_site_label_3
_geom_torsion_atom_site_label_4
_geom_torsion
_geom_torsion_site_symmetry_1
_geom_torsion_site_symmetry_2
_geom_torsion_site_symmetry_3
_geom_torsion_site_symmetry_4
_geom_torsion_publ_flag
N1 C7 C10 O1 175.60(15) . . . . ?
N1 C7 C10 O2 -6.2(2) . . . . ?
N1 C12 C13 C14 178.34(18) . . . . ?
N1 C12 C17 C16 -178.00(17) . . . . ?
C1 C2 C3 C4 -1.1(3) . . . . ?
C1 C7 C10 O1 -64.53(18) . . . . ?
C1 C7 C10 O2 113.63(19) . . . . ?
C2 C1 C6 C5 1.3(3) . . . . ?
C2 C1 C7 N1 21.7(2) . . . . ?
C2 C1 C7 C8 148.68(17) . . . . ?
C2 C1 C7 C10 -93.20(19) . . . . ?
C2 C3 C4 C5 1.4(3) . . . . ?
C3 C4 C5 C6 -0.3(3) . . . . ?
C4 C5 C6 C1 -1.1(3) . . . . ?
C6 C1 C2 C3 -0.2(3) . . . . ?
C6 C1 C7 N1 -161.52(17) . . . . ?
C6 C1 C7 C8 -34.5(2) . . . . ?
C6 C1 C7 C10 83.6(2) . . . . ?
C7 N1 C12 C13 174.45(17) . . . . ?
C7 N1 C12 C17 -7.0(3) . . . . ?
C7 C1 C2 C3 176.64(17) . . . . ?
C7 C1 C6 C5 -175.50(18) . . . . ?
C8 C7 C10 O1 55.54(19) . . . . ?
C8 C7 C10 O2 -126.30(19) . . . . ?
C11 O1 C10 O2 1.3(3) . . . . ?
C11 O1 C10 C7 179.43(15) . . . . ?
C12 N1 C7 C1 66.6(2) . . . . ?
C12 N1 C7 C8 -59.9(2) . . . . ?
C12 N1 C7 C10 -177.29(16) . . . . ?
C12 C13 C14 C15 -0.1(3) . . . . ?
C13 C12 C17 C16 0.5(3) . . . . ?
C13 C14 C15 C16 0.2(3) . . . . ?
C14 C15 C16 C17 0.0(3) . . . . ?
C15 C16 C17 C12 -0.4(3) . . . . ?
C17 C12 C13 C14 -0.3(3) . . . . ?
N2 C18 C19 C20 178.9(2) . . . . ?
N2 C18 C23 C22 -179.3(2) . . . . ?
N2 C24 C25 O3 10.2(3) . . . . ?
N2 C24 C25 O4 -173.23(17) . . . . ?
N2 C24 C29 C30 -142.4(2) . . . . ?
N2 C24 C29 C34 37.8(3) . . . . ?
C18 N2 C24 C25 -165.80(18) . . . . ?
C18 N2 C24 C27 -52.5(2) . . . . ?
C18 N2 C24 C29 74.8(2) . . . . ?
C18 C19 C20 C21 1.0(3) . . . . ?
C19 C18 C23 C22 0.8(3) . . . . ?
C19 C20 C21 C22 -0.3(4) . . . . ?
C20 C21 C22 C23 -0.1(4) . . . . ?
C21 C22 C23 C18 -0.2(4) . . . . ?
C23 C18 C19 C20 -1.2(3) . . . . ?
C24 N2 C18 C19 -13.3(3) . . . . ?
C24 N2 C18 C23 166.80(19) . . . . ?
C24 C29 C30 C31 179.66(19) . . . . ?
C24 C29 C34 C33 179.8(2) . . . . ?
C25 C24 C29 C30 100.6(2) . . . . ?
C25 C24 C29 C34 -79.3(2) . . . . ?
C26 O4 C25 O3 6.1(3) . . . . ?
C26 O4 C25 C24 -170.42(17) . . . . ?
C27 C24 C25 O3 -108.8(2) . . . . ?
C27 C24 C25 O4 67.8(2) . . . . ?
C27 C24 C29 C30 -15.0(3) . . . . ?
C27 C24 C29 C34 165.1(2) . . . . ?
C29 C24 C25 O3 130.4(2) . . . . ?
C29 C24 C25 O4 -53.0(2) . . . . ?
C29 C30 C31 C32 0.8(3) . . . . ?
C30 C29 C34 C33 -0.1(3) . . . . ?
C30 C31 C32 C33 -0.5(4) . . . . ?
C31 C32 C33 C34 -0.1(4) . . . . ?
C32 C33 C34 C29 0.3(4) . . . . ?
C34 C29 C30 C31 -0.5(3) . . . . ?
N3 C35 C36 C37 -178.9(2) . . . . ?
N3 C35 C40 C39 179.4(2) . . . . ?
N3 C41 C44 O5 -9.7(3) . . . . ?
N3 C41 C44 O6 171.98(17) . . . . ?
N3 C41 C46 C47 29.9(2) . . . . ?
N3 C41 C46 C51 -152.90(19) . . . . ?
C35 N3 C41 C42 -50.3(3) . . . . ?
C35 N3 C41 C44 -167.46(18) . . . . ?
C35 N3 C41 C46 76.1(2) . . . . ?
C35 C36 C37 C38 -1.0(4) . . . . ?
C36 C35 C40 C39 -1.4(3) . . . . ?
C36 C37 C38 C39 -0.2(4) . . . . ?
C37 C38 C39 C40 0.6(4) . . . . ?
C38 C39 C40 C35 0.2(3) . . . . ?
C40 C35 C36 C37 1.8(3) . . . . ?
C41 N3 C35 C36 162.23(19) . . . . ?
C41 N3 C35 C40 -18.6(3) . . . . ?
C41 C46 C47 C48 178.08(18) . . . . ?
C41 C46 C51 C50 -178.27(19) . . . . ?
C42 C41 C44 O5 -129.4(2) . . . . ?
C42 C41 C44 O6 52.3(2) . . . . ?
C42 C41 C46 C47 156.35(19) . . . . ?
C42 C41 C46 C51 -26.5(3) . . . . ?
C44 C41 C46 C47 -85.9(2) . . . . ?
C44 C41 C46 C51 91.3(2) . . . . ?
C45 O6 C44 O5 2.6(3) . . . . ?
C45 O6 C44 C41 -179.17(17) . . . . ?
C46 C41 C44 O5 110.5(3) . . . . ?
C46 C41 C44 O6 -67.8(2) . . . . ?
C46 C47 C48 C49 -0.2(3) . . . . ?
C47 C46 C51 C50 -1.1(3) . . . . ?
C47 C48 C49 C50 -0.2(4) . . . . ?
C48 C49 C50 C51 0.0(4) . . . . ?
C49 C50 C51 C46 0.7(4) . . . . ?
C51 C46 C47 C48 0.8(3) . . . . ?
N4 C52 C53 C54 -176.6(2) . . . . ?
N4 C52 C57 C56 177.6(2) . . . . ?
N4 C58 C61 O7 -1.2(2) . . . . ?
N4 C58 C61 O8 -179.46(16) . . . . ?
N4 C58 C63 C64 18.4(3) . . . . ?
N4 C58 C63 C68 -162.15(18) . . . . ?
C52 N4 C58 C59 -53.8(2) . . . . ?
C52 N4 C58 C61 -171.76(18) . . . . ?
C52 N4 C58 C63 70.7(2) . . . . ?
C52 C53 C54 C55 -0.8(3) . . . . ?
C53 C52 C57 C56 -0.9(3) . . . . ?
C53 C54 C55 C56 -0.9(4) . . . . ?
C54 C55 C56 C57 1.8(4) . . . . ?
C55 C56 C57 C52 -0.9(4) . . . . ?
C57 C52 C53 C54 1.8(3) . . . . ?
C58 N4 C52 C53 -17.6(3) . . . . ?
C58 N4 C52 C57 164.00(19) . . . . ?
C58 C63 C64 C65 -179.40(19) . . . . ?
C58 C63 C68 C67 -178.4(2) . . . . ?
C59 C58 C61 O7 -121.3(2) . . . . ?
C59 C58 C61 O8 60.4(2) . . . . ?
C59 C58 C63 C64 144.39(19) . . . . ?
C59 C58 C63 C68 -36.2(2) . . . . ?
C61 C58 C63 C64 -97.0(2) . . . . ?
C61 C58 C63 C68 82.4(2) . . . . ?
C62 O8 C61 O7 0.1(3) . . . . ?
C62 O8 C61 C58 178.37(16) . . . . ?
C63 C58 C61 O7 119.7(2) . . . . ?
C63 C58 C61 O8 -58.6(2) . . . . ?
C63 C64 C65 C66 -2.2(3) . . . . ?
C64 C63 C68 C67 1.0(3) . . . . ?
C64 C65 C66 C67 0.9(4) . . . . ?
C65 C66 C67 C68 1.4(4) . . . . ?
C66 C67 C68 C63 -2.4(4) . . . . ?
C68 C63 C64 C65 1.2(3) . . . . ?
